data_7027361
loop_
_publ_author_name
'Shu, Mou-Hai'
'Duan, Chun-Ying'
'Sun, Wei-Yin'
'Fu, You-Jun'
'Zhang, Dao-Hua'
'Bai, Zhi-Ping'
'Tang, Wen-Xia'

_publ_section_title
;
 Synthesis, structure and characterization of novel nickel(II) and
 iron(II) complexes with a
 5,5&#x2032;-bis[2-(2,2&#x2032;-bipyridin-6-yl)-ethyl]-2,2&#x2032;-bipyridine
 ligand
;
_journal_issue 14
_journal_name_full 'Journal of the Chemical Society, Dalton Transactions'
_journal_page_first 2317
_journal_paper_doi 10.1039/a901835b
_journal_year 1999
_chemical_formula_sum 'C106 H97 F12 N18 Ni O2.5 P2'
_chemical_formula_weight 2011.67
_chemical_name_systematic
; 
 ? 
;
_space_group_IT_number 15
_symmetry_cell_setting monoclinic
_symmetry_space_group_name_Hall '-C 2yc'
_symmetry_space_group_name_H-M 'C 1 2/c 1'
_atom_sites_solution_hydrogens geom
_atom_sites_solution_primary direct
_atom_sites_solution_secondary difmap
_audit_creation_method SHELXL
_cell_angle_alpha 90.00
_cell_angle_beta 96.44(2)
_cell_angle_gamma 90.00
_cell_formula_units_Z 4
_cell_length_a 22.705(8)
_cell_length_b 16.855(2)
_cell_length_c 25.917(4)
_cell_measurement_reflns_used 28
_cell_measurement_temperature 293(2)
_cell_measurement_theta_max 12.01
_cell_measurement_theta_min 4.82
_cell_volume 9856(4)
_computing_cell_refinement 'Siemens XSCANS'
_computing_data_collection 'Siemens XSCANS'
_computing_data_reduction 'Siemens SHELXTL'
_computing_molecular_graphics 'Siemens SHELXTL'
_computing_publication_material 'Siemens SHELXTL'
_computing_structure_refinement 'Siemens SHELXTL'
_computing_structure_solution 'Siemens SHELXTL'
_diffrn_ambient_temperature 293(2)
_diffrn_measurement_device 'Siemens P4'
_diffrn_measurement_method '2\q/\w scans'
_diffrn_radiation_monochromator graphite
_diffrn_radiation_source 'fine-focus sealed tube'
_diffrn_radiation_type MoK\a
_diffrn_radiation_wavelength 0.71073
_diffrn_reflns_av_R_equivalents 0.0519
_diffrn_reflns_av_sigmaI/netI 0.0824
_diffrn_reflns_limit_h_max 23
_diffrn_reflns_limit_h_min -1
_diffrn_reflns_limit_k_max 20
_diffrn_reflns_limit_k_min -1
_diffrn_reflns_limit_l_max 30
_diffrn_reflns_limit_l_min -30
_diffrn_reflns_number 9717
_diffrn_reflns_theta_max 25.00
_diffrn_reflns_theta_min 1.75
_diffrn_standards_decay_% 12.71
_diffrn_standards_interval_count 97
_diffrn_standards_number 3
_exptl_absorpt_coefficient_mu 0.313
_exptl_absorpt_correction_T_max 0.6807
_exptl_absorpt_correction_T_min 0.6544
_exptl_absorpt_correction_type 'emprical psi-scan'
_exptl_crystal_colour red
_exptl_crystal_density_diffrn 1.356
_exptl_crystal_description block
_exptl_crystal_F_000 4180
_exptl_crystal_size_max 0.60
_exptl_crystal_size_mid 0.40
_exptl_crystal_size_min 0.40
_refine_diff_density_max 0.584
_refine_diff_density_min -0.635
_refine_diff_density_rms 0.057
_refine_ls_extinction_method none
_refine_ls_goodness_of_fit_all 1.025
_refine_ls_goodness_of_fit_obs 1.181
_refine_ls_hydrogen_treatment 'riding model'
_refine_ls_matrix_type full
_refine_ls_number_parameters 727
_refine_ls_number_reflns 8347
_refine_ls_number_restraints 72
_refine_ls_restrained_S_all 1.099
_refine_ls_restrained_S_obs 1.190
_refine_ls_R_factor_all 0.1397
_refine_ls_R_factor_obs 0.0720
_refine_ls_shift/esd_max 0.000
_refine_ls_shift/esd_mean 0.000
_refine_ls_structure_factor_coef Fsqd
_refine_ls_weighting_details 'w=1/[\s^2^(Fo^2^)+(0.1064P)^2^+0.0000P] where P=(Fo^2^+2Fc^2^)/3'
_refine_ls_weighting_scheme calc
_refine_ls_wR_factor_all 0.2258
_refine_ls_wR_factor_obs 0.1735
_reflns_number_observed 4488
_reflns_number_total 8372
_reflns_observed_criterion >2sigma(I)
_cod_data_source_file 901835Bsup1.cif
_cod_data_source_block s6
_cod_depositor_comments
;
The following automatic conversions were performed:

'_symmetry_cell_setting' value 'Monoclinic' changed to 'monoclinic'
according to /home/saulius/struct/CIF-dictionaries/cif_core.dic
dictionary named 'cif_core.dic' version 2.4.2 from 2011-04-26.

Automatic conversion script
Id: cif_fix_values 1891 2012-01-12 08:04:46Z andrius 

The following automatic conversions were performed:

'_refine_ls_weighting_scheme' value 'calc
w=1/[\s^2^(Fo^2^)+(0.1064P)^2^+0.0000P] where P=(Fo^2^+2Fc^2^)/3' was
changed to 'calc'. New tag '_refine_ls_weighting_details' was
created. The value of the new tag was set to
'w=1/[\s^2^(Fo^2^)+(0.1064P)^2^+0.0000P] where P=(Fo^2^+2Fc^2^)/3'.

Automatic conversion script
Id: cif_fix_values 3143 2015-03-26 13:38:13Z robertas 
;
_cod_original_cell_volume 9855.5(40)
_cod_original_sg_symbol_H-M 'C2/c  '
_cod_original_formula_sum 'C106 H97 F12 N18 Ni O2.50 P2'
_cod_database_code 7027361

loop_
_symmetry_equiv_pos_as_xyz
'x, y, z'
'-x, y, -z+1/2'
'x+1/2, y+1/2, z'
'-x+1/2, y+1/2, -z+1/2'
'-x, -y, -z'
'x, -y, z-1/2'
'-x+1/2, -y+1/2, -z'
'x+1/2, -y+1/2, z-1/2'

loop_
_atom_site_aniso_label
_atom_site_aniso_U_11
_atom_site_aniso_U_22
_atom_site_aniso_U_33
_atom_site_aniso_U_23
_atom_site_aniso_U_13
_atom_site_aniso_U_12
Ni1 0.0451(4) 0.0475(5) 0.0535(5) 0.000 -0.0011(3) 0.000
N1 0.170(6) 0.083(4) 0.088(4) -0.005(3) 0.021(4) 0.017(4)
C1 0.258(12) 0.094(6) 0.097(6) -0.003(5) 0.061(8) 0.040(7)
C2 0.226(13) 0.097(7) 0.197(12) 0.033(8) 0.131(12) 0.039(8)
C3 0.153(8) 0.091(6) 0.211(10) 0.027(7) 0.083(9) 0.014(5)
C4 0.097(5) 0.089(5) 0.132(6) 0.017(4) 0.034(4) 0.004(4)
C5 0.105(5) 0.064(4) 0.093(5) -0.004(3) 0.023(4) 0.008(3)
N2 0.076(3) 0.067(3) 0.081(3) -0.002(2) 0.009(3) 0.012(2)
C6 0.079(4) 0.061(3) 0.084(4) -0.013(3) 0.000(3) 0.009(3)
C7 0.098(5) 0.097(5) 0.107(5) -0.017(4) -0.002(4) -0.004(4)
C8 0.080(4) 0.120(6) 0.138(6) -0.017(5) 0.016(5) -0.025(4)
C9 0.115(6) 0.089(5) 0.126(6) 0.012(4) 0.036(5) 0.005(4)
C10 0.085(4) 0.061(3) 0.094(4) -0.005(3) 0.015(4) 0.024(3)
C11 0.133(5) 0.091(4) 0.097(5) 0.006(4) 0.018(4) 0.062(4)
C12 0.086(4) 0.109(5) 0.086(4) -0.003(3) -0.008(3) 0.045(4)
N3 0.053(2) 0.050(2) 0.056(2) -0.003(2) -0.001(2) 0.003(2)
C13 0.063(3) 0.063(3) 0.063(3) -0.005(2) 0.001(2) 0.009(3)
C14 0.066(3) 0.071(3) 0.068(3) -0.004(3) -0.009(3) 0.021(3)
C15 0.100(4) 0.076(4) 0.072(4) 0.008(3) -0.003(3) 0.027(3)
C16 0.082(3) 0.074(3) 0.064(3) 0.015(3) 0.011(3) 0.021(3)
C17 0.057(3) 0.048(3) 0.055(3) -0.003(2) 0.000(2) 0.002(2)
N4 0.051(2) 0.046(2) 0.056(2) -0.002(2) 0.001(2) -0.001(2)
C18 0.063(3) 0.045(2) 0.058(3) 0.001(2) 0.005(2) -0.005(2)
C19 0.085(3) 0.068(3) 0.073(3) 0.020(3) 0.023(3) 0.009(3)
C20 0.079(3) 0.069(3) 0.088(4) 0.008(3) 0.036(3) 0.004(3)
C21 0.058(3) 0.058(3) 0.070(3) 0.002(2) 0.019(2) -0.005(2)
C22 0.049(3) 0.055(3) 0.065(3) 0.004(2) 0.005(2) 0.001(2)
C23 0.064(3) 0.082(4) 0.103(4) 0.009(3) 0.036(3) 0.008(3)
C24 0.091(4) 0.088(4) 0.098(4) 0.012(3) 0.044(3) 0.019(4)
N5 0.075(3) 0.074(3) 0.081(3) -0.013(3) 0.018(2) 0.013(3)
C25 0.096(4) 0.078(4) 0.068(3) -0.003(3) 0.008(3) 0.035(3)
C26 0.133(6) 0.107(6) 0.100(5) -0.010(4) -0.013(5) 0.036(5)
C27 0.124(6) 0.124(7) 0.141(7) -0.037(6) -0.042(6) 0.029(6)
C28 0.093(5) 0.104(6) 0.164(8) -0.039(5) -0.005(5) 0.002(4)
C29 0.075(4) 0.084(4) 0.102(5) -0.032(4) 0.010(4) 0.006(3)
N6 0.157(6) 0.093(5) 0.220(8) -0.012(5) 0.072(6) -0.015(5)
C30 0.115(5) 0.056(4) 0.144(7) -0.009(4) 0.068(5) -0.004(4)
C31 0.162(7) 0.103(5) 0.084(5) 0.015(4) 0.019(5) -0.007(5)
C32 0.261(12) 0.102(6) 0.139(8) 0.017(6) 0.061(8) -0.005(8)
C33 0.274(15) 0.113(8) 0.144(9) 0.042(7) 0.074(9) 0.009(9)
C34 0.229(13) 0.098(7) 0.212(12) 0.019(8) 0.117(11) -0.001(8)
N7 0.069(3) 0.100(4) 0.121(4) 0.002(3) -0.027(3) -0.005(3)
C35 0.069(5) 0.112(6) 0.189(9) -0.008(6) -0.008(5) -0.006(4)
C36 0.079(5) 0.126(6) 0.179(8) -0.055(6) 0.038(6) -0.018(4)
C37 0.149(7) 0.122(6) 0.150(7) -0.041(5) 0.078(6) -0.045(5)
C38 0.107(5) 0.116(5) 0.111(5) -0.026(4) 0.034(4) -0.039(4)
C39 0.076(4) 0.056(3) 0.095(4) -0.010(3) 0.010(3) 0.009(3)
N8 0.065(2) 0.056(2) 0.064(2) 0.005(2) -0.005(2) 0.006(2)
C40 0.063(3) 0.053(3) 0.071(3) 0.001(2) -0.007(3) 0.011(2)
C41 0.087(4) 0.093(4) 0.069(4) 0.015(3) -0.020(3) -0.001(3)
C42 0.100(4) 0.115(5) 0.065(4) 0.022(3) -0.006(3) -0.011(4)
C43 0.077(3) 0.087(4) 0.077(4) 0.025(3) -0.002(3) -0.009(3)
C44 0.063(3) 0.057(3) 0.067(3) 0.014(2) -0.014(2) 0.004(2)
C45 0.073(3) 0.086(4) 0.072(3) 0.013(3) -0.009(3) -0.008(3)
C46 0.061(3) 0.077(3) 0.075(3) 0.011(3) -0.015(3) 0.005(3)
C47 0.052(2) 0.056(3) 0.057(3) 0.001(2) -0.005(2) 0.000(2)
C48 0.057(3) 0.062(3) 0.060(3) 0.004(2) -0.007(2) 0.008(2)
C49 0.088(4) 0.056(3) 0.089(4) 0.009(3) -0.017(3) 0.015(3)
C50 0.088(3) 0.049(3) 0.073(3) -0.001(2) -0.014(3) 0.005(3)
C51 0.050(2) 0.046(3) 0.054(3) 0.000(2) 0.005(2) -0.001(2)
N9 0.045(2) 0.053(2) 0.051(2) 0.001(2) 0.001(2) 0.002(2)
P1 0.111(2) 0.147(2) 0.124(2) 0.033(2) 0.0301(14) 0.007(2)
F1 0.115(13) 0.266(22) 0.298(29) -0.025(33) -0.089(17) 0.097(17)
F2 0.545(41) 0.079(8) 0.182(14) 0.011(8) 0.017(22) 0.084(16)
F3 0.227(18) 0.137(11) 0.380(33) 0.078(17) 0.105(19) -0.029(11)
F4 0.126(8) 0.170(13) 0.177(13) -0.013(10) 0.051(8) -0.006(10)
F5 0.163(12) 0.221(20) 0.372(35) -0.037(19) -0.002(17) 0.085(12)
F6 0.164(16) 0.290(19) 0.149(11) 0.025(12) 0.054(11) 0.010(13)
F3' 0.282(27) 0.318(29) 0.221(18) -0.085(20) 0.110(20) -0.203(24)
F2' 0.120(12) 0.458(43) 0.177(18) -0.078(22) 0.068(13) 0.005(15)
F1' 0.356(50) 0.362(50) 0.181(20) -0.012(26) 0.012(25) 0.220(37)
F4' 0.332(36) 0.193(19) 0.124(11) 0.094(12) -0.091(16) -0.021(20)
F5' 0.076(7) 0.172(17) 0.171(13) 0.079(12) 0.017(6) -0.023(7)
F6' 0.180(23) 0.249(23) 0.139(12) -0.009(13) 0.020(13) 0.054(22)
O1W 0.212(17) 0.453(38) 0.053(8) -0.060(13) -0.045(10) 0.032(21)
C52 0.184(14) 0.261(20) 0.195(15) -0.027(16) 0.080(12) -0.067(16)
O1 0.224(13) 0.260(15) 0.325(18) 0.040(13) -0.034(13) 0.052(12)
C53 0.152(13) 0.245(20) 0.270(19) -0.069(17) -0.033(13) -0.007(14)
C52' 0.185(17) 0.301(22) 0.204(17) -0.006(19) 0.055(15) -0.051(18)
C53' 0.155(19) 0.369(34) 0.185(22) 0.146(25) 0.089(17) 0.118(23)
O1' 0.202(17) 0.190(18) 0.232(19) -0.030(17) 0.029(16) -0.043(16)

loop_
_atom_site_label
_atom_site_type_symbol
_atom_site_fract_x
_atom_site_fract_y
_atom_site_fract_z
_atom_site_U_iso_or_equiv
_atom_site_thermal_displace_type
_atom_site_occupancy
_atom_site_calc_flag
_atom_site_refinement_flags
_atom_site_disorder_group
Ni1 Ni 0.0000 0.27546(5) 0.7500 0.0492(3) Uani 1 d S .
N1 N -0.1415(3) 0.4956(3) 0.9436(3) 0.113(2) Uani 1 d . .
C1 C -0.1715(6) 0.4578(5) 0.9781(3) 0.147(4) Uani 1 d . .
H1A H -0.1553(6) 0.4578(5) 1.0127(3) 0.176 Uiso 1 calc R .
C2 C -0.2246(6) 0.4192(6) 0.9657(5) 0.165(5) Uani 1 d . .
H2A H -0.2425(6) 0.3920(6) 0.9910(5) 0.198 Uiso 1 calc R .
C3 C -0.2496(5) 0.4214(5) 0.9169(5) 0.147(4) Uani 1 d . .
H3A H -0.2857(5) 0.3965(5) 0.9074(5) 0.176 Uiso 1 calc R .
C4 C -0.2214(3) 0.4607(4) 0.8813(3) 0.104(2) Uani 1 d . .
H4A H -0.2389(3) 0.4634(4) 0.8471(3) 0.125 Uiso 1 calc R .
C5 C -0.1683(3) 0.4961(3) 0.8945(3) 0.086(2) Uani 1 d . .
N2 N -0.1631(2) 0.5413(2) 0.8076(2) 0.0749(11) Uani 1 d . .
C6 C -0.1350(2) 0.5369(3) 0.8557(2) 0.0753(14) Uani 1 d . .
C7 C -0.0785(3) 0.5670(4) 0.8679(3) 0.102(2) Uani 1 d . .
H7A H -0.0598(3) 0.5645(4) 0.9017(3) 0.122 Uiso 1 calc R .
C8 C -0.0507(3) 0.6002(4) 0.8293(3) 0.112(2) Uani 1 d . .
H8A H -0.0122(3) 0.6195(4) 0.8361(3) 0.135 Uiso 1 calc R .
C9 C -0.0804(3) 0.6049(4) 0.7799(3) 0.108(2) Uani 1 d . .
H9A H -0.0624(3) 0.6282(4) 0.7532(3) 0.130 Uiso 1 calc R .
C10 C -0.1357(3) 0.5757(3) 0.7707(2) 0.0796(15) Uani 1 d . .
C11 C -0.1692(3) 0.5791(4) 0.7174(2) 0.107(2) Uani 1 d . .
H11A H -0.1468(3) 0.6101(4) 0.6949(2) 0.128 Uiso 1 calc R .
H11B H -0.2068(3) 0.6057(4) 0.7193(2) 0.128 Uiso 1 calc R .
C12 C -0.1808(2) 0.4963(4) 0.6941(2) 0.095(2) Uani 1 d . .
H12A H -0.1991(2) 0.4635(4) 0.7185(2) 0.114 Uiso 1 calc R .
H12B H -0.2082(2) 0.5006(4) 0.6627(2) 0.114 Uiso 1 calc R .
N3 N -0.04632(15) 0.3627(2) 0.70367(13) 0.0536(9) Uani 1 d . .
C13 C -0.0963(2) 0.3993(3) 0.7136(2) 0.0636(12) Uani 1 d . .
H13A H -0.1129(2) 0.3855(3) 0.7436(2) 0.076 Uiso 1 calc R .
C14 C -0.1244(2) 0.4567(3) 0.6812(2) 0.0695(13) Uani 1 d . .
C15 C -0.0985(3) 0.4752(3) 0.6374(2) 0.084(2) Uani 1 d . .
H15A H -0.1160(3) 0.5134(3) 0.6147(2) 0.100 Uiso 1 calc R .
C16 C -0.0472(2) 0.4386(3) 0.6259(2) 0.0731(14) Uani 1 d . .
H16A H -0.0299(2) 0.4518(3) 0.5962(2) 0.088 Uiso 1 calc R .
C17 C -0.0221(2) 0.3810(2) 0.6606(2) 0.0536(11) Uani 1 d . .
N4 N 0.05290(14) 0.2857(2) 0.68966(13) 0.0513(9) Uani 1 d . .
C18 C 0.0330(2) 0.3380(3) 0.6522(2) 0.0554(11) Uani 1 d . .
C19 C 0.0632(2) 0.3490(3) 0.6094(2) 0.0743(14) Uani 1 d . .
H19A H 0.0490(2) 0.3845(3) 0.5834(2) 0.089 Uiso 1 calc R .
C20 C 0.1151(2) 0.3066(3) 0.6054(2) 0.0766(15) Uani 1 d . .
H20A H 0.1354(2) 0.3136(3) 0.5765(2) 0.092 Uiso 1 calc R .
C21 C 0.1365(2) 0.2544(3) 0.6438(2) 0.0611(12) Uani 1 d . .
C22 C 0.1032(2) 0.2463(3) 0.6845(2) 0.0562(11) Uani 1 d . .
H22A H 0.1166(2) 0.2106(3) 0.7106(2) 0.067 Uiso 1 calc R .
C23 C 0.1927(2) 0.2087(3) 0.6410(2) 0.081(2) Uani 1 d . .
H23A H 0.2004(2) 0.1766(3) 0.6721(2) 0.097 Uiso 1 calc R .
H23B H 0.2252(2) 0.2459(3) 0.6406(2) 0.097 Uiso 1 calc R .
C24 C 0.1912(3) 0.1559(4) 0.5944(2) 0.090(2) Uani 1 d . .
H24A H 0.1890(3) 0.1881(4) 0.5632(2) 0.108 Uiso 1 calc R .
H24B H 0.2275(3) 0.1251(4) 0.5964(2) 0.108 Uiso 1 calc R .
N5 N 0.1396(2) 0.0471(3) 0.6293(2) 0.0757(12) Uani 1 d . .
C25 C 0.1396(3) 0.1014(4) 0.5913(2) 0.081(2) Uani 1 d . .
C26 C 0.0931(4) 0.1074(5) 0.5532(3) 0.115(2) Uani 1 d . .
H26A H 0.0934(4) 0.1450(5) 0.5270(3) 0.138 Uiso 1 calc R .
C27 C 0.0450(4) 0.0560(6) 0.5543(4) 0.134(3) Uani 1 d . .
H27A H 0.0131(4) 0.0592(6) 0.5285(4) 0.161 Uiso 1 calc R .
C28 C 0.0445(3) -0.0009(5) 0.5945(4) 0.122(3) Uani 1 d . .
H28A H 0.0127(3) -0.0353(5) 0.5962(4) 0.146 Uiso 1 calc R .
C29 C 0.0940(3) -0.0029(4) 0.6315(3) 0.087(2) Uani 1 d . .
N6 N 0.0559(3) -0.1162(4) 0.6702(3) 0.153(3) Uani 1 d . .
C30 C 0.0996(3) -0.0619(4) 0.6746(3) 0.101(2) Uani 1 d . .
C31 C 0.1450(4) -0.0591(4) 0.7143(3) 0.116(2) Uani 1 d . .
H31A H 0.1745(4) -0.0207(4) 0.7152(3) 0.139 Uiso 1 calc R .
C32 C 0.1450(5) -0.1147(6) 0.7523(4) 0.165(4) Uani 1 d . .
H32A H 0.1743(5) -0.1126(6) 0.7804(4) 0.198 Uiso 1 calc R .
C33 C 0.1042(7) -0.1727(7) 0.7508(4) 0.173(5) Uani 1 d . .
H33A H 0.1052(7) -0.2120(7) 0.7761(4) 0.208 Uiso 1 calc R .
C34 C 0.0613(6) -0.1696(6) 0.7097(5) 0.173(5) Uani 1 d . .
H34A H 0.0322(6) -0.2086(6) 0.7085(5) 0.207 Uiso 1 calc R .
N7 N 0.3876(2) 0.2139(3) 1.0489(2) 0.100(2) Uani 1 d . .
C35 C 0.4378(3) 0.2470(5) 1.0376(4) 0.125(3) Uani 1 d . .
H35A H 0.4647(3) 0.2627(5) 1.0655(4) 0.150 Uiso 1 calc R .
C36 C 0.4526(3) 0.2596(5) 0.9912(4) 0.126(3) Uani 1 d . .
H36A H 0.4893(3) 0.2815(5) 0.9867(4) 0.151 Uiso 1 calc R .
C37 C 0.4127(4) 0.2396(5) 0.9487(4) 0.136(3) Uani 1 d . .
H37A H 0.4211(4) 0.2500(5) 0.9150(4) 0.163 Uiso 1 calc R .
C38 C 0.3595(3) 0.2037(4) 0.9578(3) 0.110(2) Uani 1 d . .
H38A H 0.3319(3) 0.1885(4) 0.9303(3) 0.132 Uiso 1 calc R .
C39 C 0.3492(2) 0.1915(3) 1.0080(2) 0.0758(14) Uani 1 d . .
N8 N 0.2522(2) 0.1385(2) 0.97926(14) 0.0629(10) Uani 1 d . .
C40 C 0.2926(2) 0.1548(3) 1.0199(2) 0.0634(12) Uani 1 d . .
C41 C 0.2825(3) 0.1373(3) 1.0706(2) 0.085(2) Uani 1 d . .
H41A H 0.3110(3) 0.1493(3) 1.0981(2) 0.102 Uiso 1 calc R .
C42 C 0.2307(3) 0.1025(4) 1.0796(2) 0.095(2) Uani 1 d . .
H42A H 0.2232(3) 0.0907(4) 1.1133(2) 0.114 Uiso 1 calc R .
C43 C 0.1895(2) 0.0849(3) 1.0381(2) 0.081(2) Uani 1 d . .
H43A H 0.1540(2) 0.0601(3) 1.0433(2) 0.097 Uiso 1 calc R .
C44 C 0.2013(2) 0.1045(3) 0.9889(2) 0.0636(12) Uani 1 d . .
C45 C 0.1555(2) 0.0874(3) 0.9432(2) 0.0781(15) Uani 1 d . .
H45A H 0.1532(2) 0.0304(3) 0.9380(2) 0.094 Uiso 1 calc R .
H45B H 0.1171(2) 0.1051(3) 0.9518(2) 0.094 Uiso 1 calc R .
C46 C 0.1675(2) 0.1258(3) 0.8933(2) 0.0728(14) Uani 1 d . .
H46A H 0.2027(2) 0.1023(3) 0.8817(2) 0.087 Uiso 1 calc R .
H46B H 0.1752(2) 0.1818(3) 0.8994(2) 0.087 Uiso 1 calc R .
C47 C 0.0903(2) 0.1824(3) 0.8259(2) 0.0557(11) Uani 1 d . .
H47A H 0.1046(2) 0.2322(3) 0.8365(2) 0.067 Uiso 1 calc R .
C48 C 0.1164(2) 0.1168(3) 0.8507(2) 0.0605(12) Uani 1 d . .
C49 C 0.0942(2) 0.0436(3) 0.8342(2) 0.080(2) Uani 1 d . .
H49A H 0.1102(2) -0.0025(3) 0.8498(2) 0.096 Uiso 1 calc R .
C50 C 0.0481(2) 0.0386(3) 0.7948(2) 0.0718(14) Uani 1 d . .
H50A H 0.0331(2) -0.0107(3) 0.7839(2) 0.086 Uiso 1 calc R .
C51 C 0.0244(2) 0.1070(2) 0.77132(15) 0.0502(10) Uani 1 d . .
N9 N 0.04525(14) 0.1789(2) 0.78719(12) 0.0497(9) Uani 1 d . .
P1 P -0.11576(10) -0.2634(2) 0.58846(9) 0.1263(8) Uani 1 d D .
F1 F -0.0654(11) -0.2851(27) 0.6298(9) 0.235(14) Uani 0.53(2) d PD 1
F2 F -0.1327(14) -0.3509(6) 0.5905(8) 0.270(14) Uani 0.53(2) d PD 1
F3 F -0.1040(10) -0.1740(6) 0.5868(12) 0.243(12) Uani 0.53(2) d PD 1
F4 F -0.1583(8) -0.2419(12) 0.6293(8) 0.155(7) Uani 0.53(2) d PD 1
F5 F -0.1741(8) -0.2388(16) 0.5574(10) 0.254(14) Uani 0.53(2) d PD 1
F6 F -0.0942(10) -0.2845(13) 0.5355(6) 0.198(8) Uani 0.53(2) d PD 1
F3' F -0.0660(15) -0.2042(22) 0.5807(10) 0.268(16) Uani 0.47(2) d PD 2
F2' F -0.0709(8) -0.3163(17) 0.5640(11) 0.248(14) Uani 0.47(2) d PD 2
F1' F -0.1409(19) -0.2025(23) 0.6248(11) 0.301(22) Uani 0.47(2) d PD 2
F4' F -0.1576(12) -0.2447(15) 0.5396(8) 0.225(15) Uani 0.47(2) d PD 2
F5' F -0.1559(5) -0.3364(7) 0.5931(7) 0.139(8) Uani 0.47(2) d PD 2
F6' F -0.0857(12) -0.2835(31) 0.6434(6) 0.189(11) Uani 0.47(2) d PD 2
O1W O 0.0000 0.5000 1.0000 0.244(12) Uani 0.50 d SP .
H1WA H 0.0191 0.4572 1.0000 0.366 Uiso 0.25 d PR .
H1WB H 0.0188 0.5543 0.9903 0.366 Uiso 0.25 d PR .
C52 C 0.2506(11) 0.2425(15) 0.8016(13) 0.209(8) Uani 0.639(9) d PDU 1
H52A H 0.2229(11) 0.2190(15) 0.8231(13) 0.250 Uiso 0.639(9) calc PR 1
H52D H 0.2582(11) 0.2012(15) 0.7771(13) 0.250 Uiso 0.639(9) calc PR 1
O1 O 0.3053(7) 0.2432(10) 0.8365(6) 0.274(7) Uani 0.639(9) d PDU 1
H1B H 0.3123(7) 0.1983(10) 0.8478(6) 0.411 Uiso 0.639(9) calc PR 1
C53 C 0.2123(8) 0.2976(12) 0.7687(8) 0.227(8) Uani 0.639(9) d PDU 1
H53A H 0.1790(8) 0.2692(12) 0.7517(8) 0.340 Uiso 0.639(9) calc PR 1
H53B H 0.2345(8) 0.3207(12) 0.7430(8) 0.340 Uiso 0.639(9) calc PR 1
H53C H 0.1985(8) 0.3389(12) 0.7899(8) 0.340 Uiso 0.639(9) calc PR 1
C52' C 0.2154(12) 0.2037(18) 0.7824(16) 0.228(9) Uani 0.361(9) d PDU 2
H52B H 0.1945(12) 0.2203(18) 0.7495(16) 0.273 Uiso 0.361(9) calc PR 2
H52C H 0.1867(12) 0.2091(18) 0.8073(16) 0.273 Uiso 0.361(9) calc PR 2
C53' C 0.2190(11) 0.1158(17) 0.7760(10) 0.231(14) Uani 0.361(9) d PDU 2
H53D H 0.1800(11) 0.0948(17) 0.7666(10) 0.347 Uiso 0.361(9) calc PR 2
H53E H 0.2357(11) 0.0924(17) 0.8081(10) 0.347 Uiso 0.361(9) calc PR 2
H53F H 0.2436(11) 0.1038(17) 0.7493(10) 0.347 Uiso 0.361(9) calc PR 2
O1' O 0.2556(16) 0.2709(16) 0.7958(17) 0.207(9) Uani 0.361(9) d PDU 2
H1'A H 0.2368(16) 0.3125(16) 0.7931(17) 0.311 Uiso 0.361(9) calc PR 2

loop_
_atom_type_symbol
_atom_type_description
_atom_type_scat_dispersion_real
_atom_type_scat_dispersion_imag
_atom_type_scat_source
C C 0.0033 0.0016 'International Tables Vol C Tables 4.2.6.8 and 6.1.1.4'
H H 0.0000 0.0000 'International Tables Vol C Tables 4.2.6.8 and 6.1.1.4'
N N 0.0061 0.0033 'International Tables Vol C Tables 4.2.6.8 and 6.1.1.4'
F F 0.0171 0.0103 'International Tables Vol C Tables 4.2.6.8 and 6.1.1.4'
P P 0.1023 0.0942 'International Tables Vol C Tables 4.2.6.8 and 6.1.1.4'
Ni Ni 0.3393 1.1124 'International Tables Vol C Tables 4.2.6.8 and 6.1.1.4'
O O 0.0106 0.0060 'International Tables Vol C Tables 4.2.6.8 and 6.1.1.4'

loop_
_geom_angle_atom_site_label_1
_geom_angle_atom_site_label_2
_geom_angle_atom_site_label_3
_geom_angle
_geom_angle_site_symmetry_1
_geom_angle_site_symmetry_3
N4 Ni1 N4 170.5(2) 2_556 .
N4 Ni1 N9 96.60(13) 2_556 2_556
N4 Ni1 N9 90.76(12) . 2_556
N4 Ni1 N9 90.76(12) 2_556 .
N4 Ni1 N9 96.60(13) . .
N9 Ni1 N9 78.4(2) 2_556 .
N4 Ni1 N3 78.88(14) 2_556 2_556
N4 Ni1 N3 94.43(13) . 2_556
N9 Ni1 N3 172.29(13) 2_556 2_556
N9 Ni1 N3 95.29(13) . 2_556
N4 Ni1 N3 94.43(13) 2_556 .
N4 Ni1 N3 78.88(14) . .
N9 Ni1 N3 95.29(13) 2_556 .
N9 Ni1 N3 172.30(13) . .
N3 Ni1 N3 91.3(2) 2_556 .
C1 N1 C5 115.0(7) . .
N1 C1 C2 124.3(10) . .
C3 C2 C1 118.6(11) . .
C2 C3 C4 118.6(11) . .
C3 C4 C5 121.3(8) . .
N1 C5 C4 122.1(6) . .
N1 C5 C6 115.4(6) . .
C4 C5 C6 122.5(6) . .
C10 N2 C6 118.7(5) . .
N2 C6 C7 121.7(6) . .
N2 C6 C5 115.3(5) . .
C7 C6 C5 122.9(6) . .
C8 C7 C6 118.6(6) . .
C7 C8 C9 119.1(6) . .
C10 C9 C8 119.5(6) . .
N2 C10 C9 122.4(6) . .
N2 C10 C11 116.6(6) . .
C9 C10 C11 121.0(7) . .
C10 C11 C12 112.0(5) . .
C14 C12 C11 112.2(5) . .
C17 N3 C13 119.4(4) . .
C17 N3 Ni1 114.4(3) . .
C13 N3 Ni1 126.2(3) . .
N3 C13 C14 123.1(4) . .
C15 C14 C13 116.6(4) . .
C15 C14 C12 122.2(5) . .
C13 C14 C12 121.2(5) . .
C14 C15 C16 121.8(5) . .
C15 C16 C17 117.7(5) . .
N3 C17 C16 121.4(4) . .
N3 C17 C18 116.3(4) . .
C16 C17 C18 122.3(4) . .
C22 N4 C18 118.1(4) . .
C22 N4 Ni1 127.1(3) . .
C18 N4 Ni1 114.7(3) . .
N4 C18 C19 120.5(4) . .
N4 C18 C17 115.7(4) . .
C19 C18 C17 123.8(4) . .
C18 C19 C20 119.5(5) . .
C21 C20 C19 120.5(5) . .
C22 C21 C20 116.1(4) . .
C22 C21 C23 122.1(4) . .
C20 C21 C23 121.8(4) . .
N4 C22 C21 125.2(4) . .
C21 C23 C24 113.8(5) . .
C25 C24 C23 110.9(4) . .
C29 N5 C25 121.6(5) . .
N5 C25 C26 120.9(7) . .
N5 C25 C24 116.6(5) . .
C26 C25 C24 122.4(6) . .
C25 C26 C27 118.9(7) . .
C26 C27 C28 120.3(7) . .
C29 C28 C27 116.8(7) . .
N5 C29 C28 121.4(7) . .
N5 C29 C30 116.7(6) . .
C28 C29 C30 121.8(7) . .
C30 N6 C34 112.6(9) . .
N6 C30 C31 124.8(8) . .
N6 C30 C29 112.9(8) . .
C31 C30 C29 122.2(6) . .
C32 C31 C30 117.2(9) . .
C33 C32 C31 122.5(11) . .
C32 C33 C34 115.1(10) . .
N6 C34 C33 127.7(12) . .
C35 N7 C39 116.1(6) . .
C36 C35 N7 126.0(8) . .
C35 C36 C37 118.7(7) . .
C36 C37 C38 118.1(7) . .
C39 C38 C37 118.2(7) . .
N7 C39 C38 122.8(5) . .
N7 C39 C40 116.8(5) . .
C38 C39 C40 120.3(5) . .
C44 N8 C40 118.0(4) . .
N8 C40 C41 121.8(5) . .
N8 C40 C39 116.8(4) . .
C41 C40 C39 121.5(5) . .
C42 C41 C40 119.5(5) . .
C41 C42 C43 118.9(5) . .
C44 C43 C42 119.2(5) . .
N8 C44 C43 122.6(4) . .
N8 C44 C45 117.9(4) . .
C43 C44 C45 119.5(5) . .
C46 C45 C44 114.7(4) . .
C45 C46 C48 112.8(4) . .
N9 C47 C48 124.1(4) . .
C47 C48 C49 116.7(4) . .
C47 C48 C46 120.8(4) . .
C49 C48 C46 122.5(4) . .
C50 C49 C48 120.1(4) . .
C49 C50 C51 120.1(5) . .
N9 C51 C50 120.5(4) . .
N9 C51 C51 115.9(2) . 2_556
C50 C51 C51 123.6(3) . 2_556
C51 N9 C47 118.4(4) . .
C51 N9 Ni1 114.8(3) . .
C47 N9 Ni1 126.7(3) . .
F1 P1 F2 85.1(20) . .
F1 P1 F5 167.1(15) . .
F2 P1 F5 94.3(15) . .
F1 P1 F3 97.8(21) . .
F2 P1 F3 175.4(13) . .
F5 P1 F3 82.1(14) . .
F4' P1 F3' 98.9(17) . .
F4' P1 F2' 99.0(13) . .
F3' P1 F2' 78.0(17) . .
F4' P1 F5' 85.0(10) . .
F3' P1 F5' 167.5(17) . .
F2' P1 F5' 89.7(12) . .
F4' P1 F1' 97.5(18) . .
F3' P1 F1' 88.5(18) . .
F2' P1 F1' 160.1(19) . .
F5' P1 F1' 102.8(20) . .
F4' P1 F6' 167.9(16) . .
F3' P1 F6' 90.4(19) . .
F2' P1 F6' 90.5(14) . .
F5' P1 F6' 87.6(20) . .
F1' P1 F6' 74.9(19) . .
F1 P1 F6 106.4(13) . .
F2 P1 F6 85.2(12) . .
F5 P1 F6 86.4(11) . .
F3 P1 F6 97.3(14) . .
F1 P1 F4 92.9(15) . .
F2 P1 F4 91.4(11) . .
F5 P1 F4 74.2(15) . .
F3 P1 F4 85.0(12) . .
F6 P1 F4 160.0(13) . .
O1 C52 C53 139.7(18) . .
O1' C52' C53' 138.5(23) . .

loop_
_geom_bond_atom_site_label_1
_geom_bond_atom_site_label_2
_geom_bond_distance
_geom_bond_site_symmetry_2
Ni1 N4 2.083(3) 2_556
Ni1 N4 2.083(3) .
Ni1 N9 2.100(3) 2_556
Ni1 N9 2.100(3) .
Ni1 N3 2.104(3) 2_556
Ni1 N3 2.104(3) .
N1 C1 1.345(11) .
N1 C5 1.347(7) .
C1 C2 1.376(13) .
C2 C3 1.328(13) .
C3 C4 1.353(10) .
C4 C5 1.355(8) .
C5 C6 1.492(8) .
N2 C10 1.331(7) .
N2 C6 1.338(6) .
C6 C7 1.383(8) .
C7 C8 1.361(9) .
C8 C9 1.380(8) .
C9 C10 1.345(8) .
C10 C11 1.502(8) .
C11 C12 1.532(8) .
C12 C14 1.514(7) .
N3 C17 1.335(5) .
N3 C13 1.341(5) .
C13 C14 1.387(6) .
C14 C15 1.373(7) .
C15 C16 1.378(7) .
C16 C17 1.400(6) .
C17 C18 1.482(6) .
N4 C22 1.341(5) .
N4 C18 1.352(5) .
C18 C19 1.382(6) .
C19 C20 1.392(7) .
C20 C21 1.377(7) .
C21 C22 1.371(6) .
C21 C23 1.498(6) .
C23 C24 1.499(7) .
C24 C25 1.483(8) .
N5 C29 1.341(7) .
N5 C25 1.345(7) .
C25 C26 1.367(8) .
C26 C27 1.395(10) .
C27 C28 1.418(11) .
C28 C29 1.392(9) .
C29 C30 1.490(9) .
N6 C30 1.346(9) .
N6 C34 1.357(12) .
C30 C31 1.373(9) .
C31 C32 1.359(10) .
C32 C33 1.344(13) .
C33 C34 1.362(14) .
N7 C35 1.330(8) .
N7 C39 1.349(6) .
C35 C36 1.303(10) .
C36 C37 1.389(10) .
C37 C38 1.394(9) .
C38 C39 1.365(8) .
C39 C40 1.490(7) .
N8 C44 1.338(6) .
N8 C40 1.346(5) .
C40 C41 1.390(7) .
C41 C42 1.357(7) .
C42 C43 1.378(7) .
C43 C44 1.372(6) .
C44 C45 1.511(6) .
C45 C46 1.500(6) .
C46 C48 1.516(6) .
C47 N9 1.351(5) .
C47 C48 1.380(6) .
C48 C49 1.383(7) .
C49 C50 1.380(6) .
C50 C51 1.383(6) .
C51 N9 1.350(5) .
C51 C51 1.473(8) 2_556
P1 F1 1.521(9) .
P1 F2 1.526(9) .
P1 F5 1.528(9) .
P1 F4' 1.529(8) .
P1 F3 1.532(9) .
P1 F3' 1.537(9) .
P1 F2' 1.542(9) .
P1 F5' 1.543(8) .
P1 F1' 1.544(10) .
P1 F6' 1.546(9) .
P1 F6 1.550(9) .
P1 F4 1.554(9) .
C52 O1 1.452(10) .
C52 C53 1.476(10) .
C52' O1' 1.472(10) .
C52' C53' 1.494(10) .
